data_1528485
loop_
_publ_author_name
'Fleet, M.'
'Liu, X'

_publ_section_title
;
 High-pressure rare earth silicates: lanthanum silicate with barium
 phosphate structure, holmium silicate apatite, and lutetium disilicate
 type X
;
_journal_name_full 'Journal of Solid State Chemistry'
_journal_page_first 3275
_journal_page_last 3283
_journal_volume 178
_journal_year 2005
_chemical_formula_sum 'Lu2 O7 Si2'
_chemical_name_systematic 'Lu2 (Si2 O7)'
_space_group_IT_number 92
_symmetry_space_group_name_Hall 'P 4abw 2nw'
_symmetry_space_group_name_H-M 'P 41 21 2'
_cell_angle_alpha 90
_cell_angle_beta 90
_cell_angle_gamma 90
_cell_formula_units_Z 4
_cell_length_a 6.562
_cell_length_b 6.562
_cell_length_c 11.9535
_cell_volume 514.716
_citation_journal_id_ASTM JSSCBI
_cod_data_source_file Fleet_JSSCBI_2005_735.cif
_cod_data_source_block Lu2O7Si2
_cod_original_cell_volume 514.7158
_cod_database_code 1528485

loop_
_symmetry_equiv_pos_as_xyz
x,y,z
-y+1/2,x+1/2,z+1/4
-x,-y,z+1/2
y+1/2,-x+1/2,z+3/4
x+1/2,-y+1/2,-z+3/4
y,x,-z
-x+1/2,y+1/2,-z+1/4
-y,-x,-z+1/2

loop_
_atom_site_label
_atom_site_type_symbol
_atom_site_fract_x
_atom_site_fract_y
_atom_site_fract_z
_atom_site_occupancy
_atom_site_U_iso_or_equiv
Si1 Si+4 0.9023 0.1536 0.6222 1 0.0
O4 O-2 0.6958 0.1386 0.5489 1 0.0
O3 O-2 0.0528 0.3364 0.5725 1 0.0
Lu1 Lu+3 0.87627 0.35177 0.13411 1 0.0
O2 O-2 0.07 0.972 0.6267 1 0.0
O1 O-2 0.815 0.185 0.75 1 0.0
